data_4342899
loop_
_publ_author_name
'Mokhtarzadeh, Charles C.'
'Margulieux, Grant W.'
'Carpenter, Alex E.'
'Weidemann, Nils'
'Moore, Curtis E.'
'Rheingold, Arnold L.'
'Figueroa, Joshua S.'

_publ_section_title
;
 Synthesis and protonation of an encumbered iron tetraisocyanide dianion.
;
_journal_issue 11
_journal_name_full 'Inorganic chemistry'
_journal_page_first 5579
_journal_page_last 5587
_journal_paper_doi 10.1021/acs.inorgchem.5b00730
_journal_volume 54
_journal_year 2015
_chemical_formula_moiety 'C50 H50 Fe2 N2'
_chemical_formula_sum 'C50 H50 Fe2 N2'
_chemical_formula_weight 790.62
_chemical_name_common '[Fe(CNArMes2)]2'
_space_group_crystal_system monoclinic
_space_group_IT_number 14
_space_group_name_Hall '-P 2yn'
_space_group_name_H-M_alt 'P 1 21/n 1'
_symmetry_space_group_name_Hall '-P 2yn'
_symmetry_space_group_name_H-M 'P 1 21/n 1'
_atom_sites_solution_hydrogens geom
_atom_sites_solution_primary direct
_atom_sites_solution_secondary difmap
_audit_creation_date 2015-03-05
_audit_creation_method
;
Olex2 1.2-beta
(compiled 2015.01.26 svn.r3150 for OlexSys, GUI svn.r4998)
;
_cell_angle_alpha 90
_cell_angle_beta 95.471(2)
_cell_angle_gamma 90
_cell_formula_units_Z 2
_cell_length_a 7.8487(9)
_cell_length_b 21.294(3)
_cell_length_c 11.8949(14)
_cell_measurement_reflns_used 6091
_cell_measurement_temperature 100
_cell_measurement_theta_max 25.427
_cell_measurement_theta_min 2.777
_cell_volume 1978.9(4)
_computing_cell_refinement 'SAINT v7.68A (Bruker, 2009)'
_computing_data_collection 'APEX2 v2010.1-2 (Bruker, 2010)'
_computing_data_reduction 'SAINT v7.68A (Bruker, 2009)'
_computing_molecular_graphics 'Olex2 (Dolomanov et al., 2009)'
_computing_publication_material 'Olex2 (Dolomanov et al., 2009)'
_computing_structure_refinement 'XL (Sheldrick, 2008)'
_computing_structure_solution 'XS (Sheldrick, 2008)'
_diffrn_ambient_temperature 100
_diffrn_detector 'Bruker APEX CCD'
_diffrn_detector_area_resol_mean 8.0
_diffrn_detector_type 'CCD Area Detector'
_diffrn_measured_fraction_theta_full 1.000
_diffrn_measured_fraction_theta_max 1.000
_diffrn_measurement_device 'Fixed Chi Three-Circle Diffractometer'
_diffrn_measurement_device_type 'Bruker D8 APEX'
_diffrn_measurement_method '\w and \f scans'
_diffrn_radiation_monochromator graphite
_diffrn_radiation_probe x-ray
_diffrn_radiation_type MoK\a
_diffrn_radiation_wavelength 0.71073
_diffrn_reflns_av_R_equivalents 0.0794
_diffrn_reflns_av_unetI/netI 0.0442
_diffrn_reflns_laue_measured_fraction_full 1.000
_diffrn_reflns_laue_measured_fraction_max 1.000
_diffrn_reflns_limit_h_max 9
_diffrn_reflns_limit_h_min -9
_diffrn_reflns_limit_k_max 25
_diffrn_reflns_limit_k_min -25
_diffrn_reflns_limit_l_max 13
_diffrn_reflns_limit_l_min -14
_diffrn_reflns_number 26277
_diffrn_reflns_point_group_measured_fraction_full 1.000
_diffrn_reflns_point_group_measured_fraction_max 1.000
_diffrn_reflns_theta_full 25.000
_diffrn_reflns_theta_max 25.347
_diffrn_reflns_theta_min 1.913
_diffrn_source 'sealed tube'
_diffrn_source_type fine-focus
_diffrn_standards_number 0
_exptl_absorpt_coefficient_mu 0.771
_exptl_absorpt_correction_T_max 0.7452
_exptl_absorpt_correction_T_min 0.5496
_exptl_absorpt_correction_type multi-scan
_exptl_absorpt_process_details
;
SADABS-2008/1 (Bruker,2008) was used for absorption correction.
wR2(int) was 0.1354 before and 0.0574 after correction.
The Ratio of minimum to maximum transmission is 0.7375.
The \l/2 correction factor is 0.0015.
;
_exptl_crystal_colour Black
_exptl_crystal_colour_primary black
_exptl_crystal_density_diffrn 1.327
_exptl_crystal_description Block
_exptl_crystal_F_000 832
_exptl_crystal_size_max 0.227
_exptl_crystal_size_mid 0.215
_exptl_crystal_size_min 0.113
_refine_diff_density_max 0.721
_refine_diff_density_min -1.135
_refine_diff_density_rms 0.099
_refine_ls_extinction_method none
_refine_ls_goodness_of_fit_ref 1.043
_refine_ls_hydrogen_treatment constr
_refine_ls_matrix_type full
_refine_ls_number_parameters 250
_refine_ls_number_reflns 3628
_refine_ls_number_restraints 0
_refine_ls_restrained_S_all 1.043
_refine_ls_R_factor_all 0.0797
_refine_ls_R_factor_gt 0.0609
_refine_ls_shift/su_max 0.000
_refine_ls_shift/su_mean 0.000
_refine_ls_structure_factor_coef Fsqd
_refine_ls_weighting_details 'w=1/[\s^2^(Fo^2^)+(0.1067P)^2^+3.2887P] where P=(Fo^2^+2Fc^2^)/3'
_refine_ls_weighting_scheme calc
_refine_ls_wR_factor_gt 0.1689
_refine_ls_wR_factor_ref 0.1884
_reflns_Friedel_coverage 0.000
_reflns_number_gt 2809
_reflns_number_total 3628
_reflns_threshold_expression 'I > 2\s(I)'
_cod_data_source_file ic5b00730_si_002.cif
_cod_data_source_block JFig577
_cod_depositor_comments
;
The following automatic conversions were performed:

'_diffrn_radiation_probe' value 'X-ray' changed to 'x-ray' according
to
/usr/data/users/saulius/crontab/automatic-downloads/rss-feeds/ACS/lib/dictionaries/cif_core.dic
dictionary named 'cif_core.dic' version 2.4.2 from 2011-04-26.

'_exptl_crystal_colour_primary' value 'Black' changed to 'black'
according to
/usr/data/users/saulius/crontab/automatic-downloads/rss-feeds/ACS/lib/dictionaries/cif_core.dic
dictionary named 'cif_core.dic' version 2.4.2 from 2011-04-26.

Automatic conversion script
Id: cif_fix_values 3271 2015-04-21 07:52:19Z andrius 

 Adding full bibliography for 4342892--4342900.cif.
;
_cod_original_cell_volume 1979.0(4)
_cod_database_code 4342899
_shelxl_version_number 2014/6
_shelx_space_group_comment
;
The symmetry employed for this shelxl refinement is uniquely defined
by the following loop, which should always be used as a source of
symmetry information in preference to the above space-group names.
They are only intended as comments.
;
_shelx_estimated_absorpt_t_max 0.918
_shelx_estimated_absorpt_t_min 0.844
_olex2_refinement_description
;
1. Fixed Uiso
 At 1.2 times of:
  All C(H) groups
 At 1.5 times of:
  All C(H,H,H) groups
2.a Aromatic/amide H refined with riding coordinates:
 C4(H4), C5(H5), C6(H6), C10(H10), C12(H12), C19(H19), C21(H21)
2.b Idealised Me refined as rotating group:
 C14(H14A,H14B,H14C), C15(H15A,H15B,H15C), C16(H16A,H16B,H16C), C23(H23A,H23B,
 H23C), C24(H24A,H24B,H24C), C25(H25A,H25B,H25C)
;
_olex2_submission_special_instructions 'No special instructions were received'

loop_
_space_group_symop_operation_xyz
'x, y, z'
'-x+1/2, y+1/2, -z+1/2'
'-x, -y, -z'
'x-1/2, -y-1/2, z-1/2'

loop_
_atom_site_label
_atom_site_type_symbol
_atom_site_fract_x
_atom_site_fract_y
_atom_site_fract_z
_atom_site_U_iso_or_equiv
_atom_site_adp_type
_atom_site_occupancy
_atom_site_site_symmetry_order
_atom_site_calc_flag
_atom_site_refinement_flags_posn
Fe1 Fe 0.52611(7) -0.03561(3) 0.57943(5) 0.0306(2) Uani 1 1 d .
N1 N 0.6839(4) 0.09032(16) 0.6150(3) 0.0339(8) Uani 1 1 d .
C1 C 0.5974(5) 0.0492(2) 0.5595(4) 0.0346(9) Uani 1 1 d .
C2 C 0.7537(5) 0.08695(18) 0.7273(3) 0.0290(9) Uani 1 1 d .
C3 C 0.8395(5) 0.13983(18) 0.7755(3) 0.0303(9) Uani 1 1 d .
C4 C 0.9073(5) 0.13772(19) 0.8869(4) 0.0349(10) Uani 1 1 d .
H4 H 0.9655 0.1735 0.9192 0.042 Uiso 1 1 calc R
C5 C 0.8926(5) 0.08444(19) 0.9532(4) 0.0334(9) Uani 1 1 d .
H5 H 0.9373 0.0840 1.0303 0.040 Uiso 1 1 calc R
C6 C 0.8102(5) 0.03131(18) 0.9037(3) 0.0285(8) Uani 1 1 d .
H6 H 0.8017 -0.0056 0.9476 0.034 Uiso 1 1 calc R
C7 C 0.7417(5) 0.03174(17) 0.7929(3) 0.0262(8) Uani 1 1 d .
C8 C 0.8638(5) 0.19682(18) 0.7042(3) 0.0312(9) Uani 1 1 d .
C9 C 0.7383(5) 0.24388(19) 0.6929(4) 0.0337(9) Uani 1 1 d .
C10 C 0.7659(6) 0.29612(19) 0.6269(3) 0.0340(9) Uani 1 1 d .
H10 H 0.6812 0.3281 0.6186 0.041 Uiso 1 1 calc R
C11 C 0.9136(6) 0.30279(18) 0.5729(3) 0.0347(10) Uani 1 1 d .
C12 C 1.0357(6) 0.2563(2) 0.5855(4) 0.0365(10) Uani 1 1 d .
H12 H 1.1378 0.2609 0.5494 0.044 Uiso 1 1 calc R
C13 C 1.0142(5) 0.20270(19) 0.6496(4) 0.0331(9) Uani 1 1 d .
C14 C 0.5746(6) 0.2389(2) 0.7503(4) 0.0448(11) Uani 1 1 d .
H14A H 0.6011 0.2426 0.8322 0.067 Uiso 1 1 calc GR
H14B H 0.5206 0.1981 0.7326 0.067 Uiso 1 1 calc GR
H14C H 0.4962 0.2726 0.7233 0.067 Uiso 1 1 calc GR
C15 C 0.9379(7) 0.3608(2) 0.5007(4) 0.0423(11) Uani 1 1 d .
H15A H 1.0490 0.3584 0.4697 0.063 Uiso 1 1 calc GR
H15B H 0.9339 0.3986 0.5474 0.063 Uiso 1 1 calc GR
H15C H 0.8464 0.3626 0.4387 0.063 Uiso 1 1 calc GR
C16 C 1.1475(6) 0.1517(2) 0.6609(4) 0.0428(11) Uani 1 1 d .
H16A H 1.2461 0.1643 0.6214 0.064 Uiso 1 1 calc GR
H16B H 1.0989 0.1128 0.6277 0.064 Uiso 1 1 calc GR
H16C H 1.1845 0.1448 0.7410 0.064 Uiso 1 1 calc GR
C17 C 0.6549(5) -0.02544(17) 0.7423(3) 0.0240(8) Uani 1 1 d .
C18 C 0.7474(5) -0.06672(19) 0.6768(4) 0.0313(9) Uani 1 1 d .
C19 C 0.6618(5) -0.11940(19) 0.6255(4) 0.0360(10) Uani 1 1 d .
H19 H 0.7223 -0.1471 0.5810 0.043 Uiso 1 1 calc R
C20 C 0.4896(5) -0.13142(18) 0.6390(4) 0.0337(9) Uani 1 1 d .
C21 C 0.3987(5) -0.08827(17) 0.6998(4) 0.0299(9) Uani 1 1 d .
H21 H 0.2804 -0.0952 0.7059 0.036 Uiso 1 1 calc R
C22 C 0.4782(5) -0.03493(16) 0.7519(3) 0.0249(8) Uani 1 1 d .
C23 C 0.9336(6) -0.0549(3) 0.6610(4) 0.0479(12) Uani 1 1 d .
H23A H 0.9472 -0.0120 0.6337 0.072 Uiso 1 1 calc GR
H23B H 0.9714 -0.0847 0.6058 0.072 Uiso 1 1 calc GR
H23C H 1.0029 -0.0604 0.7333 0.072 Uiso 1 1 calc GR
C24 C 0.3997(6) -0.18786(19) 0.5850(4) 0.0448(12) Uani 1 1 d .
H24A H 0.4657 -0.2042 0.5255 0.067 Uiso 1 1 calc GR
H24B H 0.2852 -0.1757 0.5520 0.067 Uiso 1 1 calc GR
H24C H 0.3895 -0.2204 0.6422 0.067 Uiso 1 1 calc GR
C25 C 0.3781(5) 0.01106(19) 0.8151(4) 0.0339(9) Uani 1 1 d .
H25A H 0.2554 0.0037 0.7966 0.051 Uiso 1 1 calc GR
H25B H 0.4065 0.0539 0.7935 0.051 Uiso 1 1 calc GR
H25C H 0.4071 0.0056 0.8965 0.051 Uiso 1 1 calc GR

loop_
_atom_site_aniso_label
_atom_site_aniso_U_11
_atom_site_aniso_U_22
_atom_site_aniso_U_33
_atom_site_aniso_U_23
_atom_site_aniso_U_13
_atom_site_aniso_U_12
Fe1 0.0349(4) 0.0276(4) 0.0290(4) -0.0015(2) 0.0014(3) 0.0007(2)
N1 0.0403(18) 0.0357(19) 0.0246(19) 0.0020(14) -0.0024(15) -0.0089(15)
C1 0.035(2) 0.037(2) 0.032(2) 0.0069(18) 0.0029(18) -0.0006(18)
C2 0.0309(19) 0.031(2) 0.026(2) 0.0026(16) 0.0027(16) -0.0029(16)
C3 0.036(2) 0.030(2) 0.025(2) 0.0042(16) 0.0003(17) -0.0058(16)
C4 0.041(2) 0.030(2) 0.032(2) 0.0021(17) -0.0044(19) -0.0106(17)
C5 0.042(2) 0.032(2) 0.025(2) 0.0045(16) -0.0043(18) -0.0051(18)
C6 0.034(2) 0.028(2) 0.023(2) 0.0022(15) 0.0019(16) -0.0027(15)
C7 0.0277(18) 0.0249(19) 0.026(2) 0.0006(15) 0.0046(16) -0.0039(15)
C8 0.039(2) 0.027(2) 0.026(2) 0.0028(16) -0.0015(17) -0.0115(17)
C9 0.040(2) 0.031(2) 0.029(2) 0.0033(17) -0.0008(18) -0.0118(17)
C10 0.046(2) 0.027(2) 0.028(2) 0.0002(16) -0.0016(18) -0.0068(17)
C11 0.057(3) 0.026(2) 0.021(2) 0.0027(16) 0.0004(19) -0.0111(19)
C12 0.044(2) 0.035(2) 0.030(2) 0.0058(18) 0.0047(19) -0.0108(18)
C13 0.040(2) 0.031(2) 0.028(2) 0.0034(17) 0.0012(17) -0.0080(17)
C14 0.045(2) 0.039(2) 0.051(3) 0.010(2) 0.008(2) -0.004(2)
C15 0.065(3) 0.030(2) 0.032(2) 0.0046(18) 0.006(2) -0.006(2)
C16 0.045(2) 0.042(2) 0.042(3) 0.007(2) 0.007(2) 0.000(2)
C17 0.0274(18) 0.0254(18) 0.0187(19) 0.0004(14) -0.0012(15) -0.0022(14)
C18 0.030(2) 0.035(2) 0.028(2) -0.0040(17) 0.0001(16) 0.0054(16)
C19 0.042(2) 0.031(2) 0.035(2) -0.0067(18) -0.0008(19) 0.0146(18)
C20 0.044(2) 0.0259(19) 0.029(2) -0.0020(17) -0.0048(18) 0.0028(17)
C21 0.0290(18) 0.0242(19) 0.036(2) 0.0008(16) 0.0010(17) -0.0039(15)
C22 0.0307(19) 0.0216(18) 0.022(2) -0.0025(14) 0.0030(16) 0.0012(14)
C23 0.032(2) 0.067(3) 0.045(3) -0.010(2) 0.007(2) 0.010(2)
C24 0.062(3) 0.024(2) 0.045(3) -0.0064(19) -0.014(2) 0.000(2)
C25 0.031(2) 0.032(2) 0.039(3) -0.0069(18) 0.0067(18) 0.0007(17)

loop_
_atom_type_symbol
_atom_type_description
_atom_type_scat_dispersion_real
_atom_type_scat_dispersion_imag
_atom_type_scat_source
C C 0.0033 0.0016 'International Tables Vol C Tables 4.2.6.8 and 6.1.1.4'
H H 0.0000 0.0000 'International Tables Vol C Tables 4.2.6.8 and 6.1.1.4'
Fe Fe 0.3463 0.8444 'International Tables Vol C Tables 4.2.6.8 and 6.1.1.4'
N N 0.0061 0.0033 'International Tables Vol C Tables 4.2.6.8 and 6.1.1.4'

loop_
_geom_angle_atom_site_label_1
_geom_angle_atom_site_label_2
_geom_angle_atom_site_label_3
_geom_angle
_geom_angle_site_symmetry_1
_geom_angle_site_symmetry_3
C1 Fe1 Fe1 50.91(13) 3_656 3_656
C1 Fe1 Fe1 48.94(13) . 3_656
C1 Fe1 C1 99.85(17) 3_656 .
C1 Fe1 C17 175.69(16) 3_656 .
C1 Fe1 C17 84.05(16) . .
C1 Fe1 C18 97.46(17) . .
C1 Fe1 C18 140.82(18) 3_656 .
C1 Fe1 C19 107.75(18) 3_656 .
C1 Fe1 C19 132.88(18) . .
C1 Fe1 C20 165.91(17) . .
C1 Fe1 C20 93.99(17) 3_656 .
C1 Fe1 C21 106.03(17) 3_656 .
C1 Fe1 C21 137.61(17) . .
C1 Fe1 C22 101.20(17) . .
C1 Fe1 C22 137.43(17) 3_656 .
C17 Fe1 Fe1 132.96(10) . 3_656
C17 Fe1 C19 70.40(15) . .
C17 Fe1 C20 82.20(14) . .
C17 Fe1 C21 69.70(14) . .
C17 Fe1 C22 39.14(14) . .
C18 Fe1 Fe1 134.07(12) . 3_656
C18 Fe1 C17 39.41(15) . .
C18 Fe1 C19 39.16(16) . .
C18 Fe1 C20 69.78(16) . .
C18 Fe1 C21 83.14(16) . .
C18 Fe1 C22 71.48(15) . .
C19 Fe1 Fe1 140.30(13) . 3_656
C19 Fe1 C20 37.87(16) . .
C19 Fe1 C21 69.00(16) . .
C20 Fe1 Fe1 144.82(11) . 3_656
C21 Fe1 Fe1 142.49(11) . 3_656
C21 Fe1 C20 37.85(16) . .
C22 Fe1 Fe1 135.78(10) . 3_656
C22 Fe1 C19 83.50(16) . .
C22 Fe1 C20 69.63(15) . .
C22 Fe1 C21 38.67(14) . .
C1 N1 C2 127.6(4) . .
Fe1 C1 Fe1 80.14(17) 3_656 .
N1 C1 Fe1 138.0(3) . .
N1 C1 Fe1 141.8(3) . 3_656
N1 C2 C3 118.5(3) . .
N1 C2 C7 121.9(3) . .
C3 C2 C7 119.6(4) . .
C2 C3 C8 119.9(3) . .
C4 C3 C2 119.4(4) . .
C4 C3 C8 120.6(3) . .
C3 C4 H4 119.2 . .
C3 C4 C5 121.6(4) . .
C5 C4 H4 119.2 . .
C4 C5 H5 120.7 . .
C4 C5 C6 118.6(4) . .
C6 C5 H5 120.7 . .
C5 C6 H6 119.4 . .
C7 C6 C5 121.2(4) . .
C7 C6 H6 119.4 . .
C2 C7 C17 120.3(3) . .
C6 C7 C2 119.5(3) . .
C6 C7 C17 120.2(3) . .
C9 C8 C3 120.4(4) . .
C9 C8 C13 120.3(4) . .
C13 C8 C3 119.3(4) . .
C8 C9 C14 121.6(4) . .
C10 C9 C8 118.7(4) . .
C10 C9 C14 119.7(4) . .
C9 C10 H10 119.1 . .
C11 C10 C9 121.7(4) . .
C11 C10 H10 119.1 . .
C10 C11 C15 119.9(4) . .
C12 C11 C10 118.7(4) . .
C12 C11 C15 121.3(4) . .
C11 C12 H12 119.0 . .
C11 C12 C13 122.0(4) . .
C13 C12 H12 119.0 . .
C8 C13 C16 120.1(4) . .
C12 C13 C8 118.5(4) . .
C12 C13 C16 121.4(4) . .
C9 C14 H14A 109.5 . .
C9 C14 H14B 109.5 . .
C9 C14 H14C 109.5 . .
H14A C14 H14B 109.5 . .
H14A C14 H14C 109.5 . .
H14B C14 H14C 109.5 . .
C11 C15 H15A 109.5 . .
C11 C15 H15B 109.5 . .
C11 C15 H15C 109.5 . .
H15A C15 H15B 109.5 . .
H15A C15 H15C 109.5 . .
H15B C15 H15C 109.5 . .
C13 C16 H16A 109.5 . .
C13 C16 H16B 109.5 . .
C13 C16 H16C 109.5 . .
H16A C16 H16B 109.5 . .
H16A C16 H16C 109.5 . .
H16B C16 H16C 109.5 . .
C7 C17 Fe1 127.9(3) . .
C18 C17 Fe1 70.0(2) . .
C18 C17 C7 119.3(3) . .
C22 C17 Fe1 70.9(2) . .
C22 C17 C7 119.7(3) . .
C22 C17 C18 120.8(3) . .
C17 C18 Fe1 70.6(2) . .
C17 C18 C23 121.1(4) . .
C19 C18 Fe1 71.3(2) . .
C19 C18 C17 118.7(4) . .
C19 C18 C23 120.2(4) . .
C23 C18 Fe1 129.6(3) . .
Fe1 C19 H19 130.1 . .
C18 C19 Fe1 69.6(2) . .
C18 C19 H19 119.4 . .
C20 C19 Fe1 73.6(2) . .
C20 C19 C18 121.3(4) . .
C20 C19 H19 119.4 . .
C19 C20 Fe1 68.5(2) . .
C19 C20 C21 118.8(4) . .
C19 C20 C24 121.0(4) . .
C21 C20 Fe1 69.2(2) . .
C21 C20 C24 120.1(4) . .
C24 C20 Fe1 132.5(3) . .
Fe1 C21 H21 130.9 . .
C20 C21 Fe1 72.9(2) . .
C20 C21 H21 119.1 . .
C20 C21 C22 121.9(4) . .
C22 C21 Fe1 70.0(2) . .
C22 C21 H21 119.1 . .
C17 C22 Fe1 70.0(2) . .
C17 C22 C25 120.7(3) . .
C21 C22 Fe1 71.4(2) . .
C21 C22 C17 118.3(3) . .
C21 C22 C25 121.0(4) . .
C25 C22 Fe1 129.7(3) . .
C18 C23 H23A 109.5 . .
C18 C23 H23B 109.5 . .
C18 C23 H23C 109.5 . .
H23A C23 H23B 109.5 . .
H23A C23 H23C 109.5 . .
H23B C23 H23C 109.5 . .
C20 C24 H24A 109.5 . .
C20 C24 H24B 109.5 . .
C20 C24 H24C 109.5 . .
H24A C24 H24B 109.5 . .
H24A C24 H24C 109.5 . .
H24B C24 H24C 109.5 . .
C22 C25 H25A 109.5 . .
C22 C25 H25B 109.5 . .
C22 C25 H25C 109.5 . .
H25A C25 H25B 109.5 . .
H25A C25 H25C 109.5 . .
H25B C25 H25C 109.5 . .

loop_
_geom_bond_atom_site_label_1
_geom_bond_atom_site_label_2
_geom_bond_distance
_geom_bond_site_symmetry_2
Fe1 Fe1 2.4269(11) 3_656
Fe1 C1 1.912(4) .
Fe1 C1 1.857(4) 3_656
Fe1 C17 2.109(4) .
Fe1 C18 2.101(4) .
Fe1 C19 2.123(4) .
Fe1 C20 2.188(4) .
Fe1 C21 2.140(4) .
Fe1 C22 2.121(4) .
N1 C1 1.256(5) .
N1 C2 1.397(5) .
C1 Fe1 1.857(4) 3_656
C2 C3 1.406(5) .
C2 C7 1.419(5) .
C3 C4 1.382(6) .
C3 C8 1.503(5) .
C4 H4 0.9500 .
C4 C5 1.393(6) .
C5 H5 0.9500 .
C5 C6 1.404(5) .
C6 H6 0.9500 .
C6 C7 1.375(6) .
C7 C17 1.494(5) .
C8 C9 1.402(6) .
C8 C13 1.406(6) .
C9 C10 1.391(6) .
C9 C14 1.515(6) .
C10 H10 0.9500 .
C10 C11 1.385(6) .
C11 C12 1.376(6) .
C11 C15 1.527(6) .
C12 H12 0.9500 .
C12 C13 1.391(6) .
C13 C16 1.505(6) .
C14 H14A 0.9800 .
C14 H14B 0.9800 .
C14 H14C 0.9800 .
C15 H15A 0.9800 .
C15 H15B 0.9800 .
C15 H15C 0.9800 .
C16 H16A 0.9800 .
C16 H16B 0.9800 .
C16 H16C 0.9800 .
C17 C18 1.419(6) .
C17 C22 1.417(5) .
C18 C19 1.416(6) .
C18 C23 1.512(6) .
C19 H19 0.9500 .
C19 C20 1.400(6) .
C20 C21 1.404(6) .
C20 C24 1.506(5) .
C21 H21 0.9500 .
C21 C22 1.411(5) .
C22 C25 1.501(5) .
C23 H23A 0.9800 .
C23 H23B 0.9800 .
C23 H23C 0.9800 .
C24 H24A 0.9800 .
C24 H24B 0.9800 .
C24 H24C 0.9800 .
C25 H25A 0.9800 .
C25 H25B 0.9800 .
C25 H25C 0.9800 .
